data_7712291
loop_
_publ_author_name
'Hay, Moya A.'
'Gable, Robert W.'
'Boskovic, Colette'

_publ_section_title
;
 Modulating the electronic properties of divalent lanthanoid complexes
 with subtle ligand tuning
;
_journal_name_full 'Dalton Transactions'
_journal_paper_doi 10.1039/D2DT03782C
_journal_year 2023
_chemical_formula_moiety 'C36 H36 N8 Yb, 2(C24 H20 B)'
_chemical_formula_sum 'C84 H76 B2 N8 Yb'
_chemical_formula_weight 1392.18
_space_group_crystal_system monoclinic
_space_group_IT_number 14
_space_group_name_Hall '-P 2yn'
_space_group_name_H-M_alt 'P 1 21/n 1'
_atom_sites_solution_hydrogens geom
_atom_sites_solution_primary dual
_audit_creation_date 2023-02-09
_audit_creation_method
;
Olex2 1.5
(compiled 2022.04.07 svn.rca3783a0 for OlexSys, GUI svn.r6498)
;
_audit_update_record
;
2023-02-11 deposited with the CCDC.	2023-02-14 downloaded from the CCDC.
;
_cell_angle_alpha 90
_cell_angle_beta 103.2045(8)
_cell_angle_gamma 90
_cell_formula_units_Z 2
_cell_length_a 12.31789(11)
_cell_length_b 14.28779(11)
_cell_length_c 19.67463(15)
_cell_measurement_reflns_used 20372
_cell_measurement_temperature 100.00(10)
_cell_measurement_theta_max 76.8930
_cell_measurement_theta_min 3.8190
_cell_volume 3371.10(5)
_computing_cell_refinement 'CrysAlisPro 1.171.40.84a (Rigaku OD, 2020)'
_computing_data_collection 'CrysAlisPro 1.171.40.84a (Rigaku OD, 2020)'
_computing_data_reduction 'CrysAlisPro 1.171.40.84a (Rigaku OD, 2020)'
_computing_molecular_graphics 'Olex2 1.5 (Dolomanov et al., 2009)'
_computing_publication_material 'Olex2 1.5 (Dolomanov et al., 2009)'
_computing_structure_refinement 'SHELXL 2018/3 (Sheldrick, 2015)'
_computing_structure_solution 'SHELXT  (Sheldrick, 2015)'
_diffrn_ambient_temperature 100.15
_diffrn_detector_area_resol_mean 10.0000
_diffrn_detector_type HyPix
_diffrn_measured_fraction_theta_full 0.999
_diffrn_measured_fraction_theta_max 0.981
_diffrn_measurement_details
;
List of Runs (angles in degrees, time in seconds):

  # Type    Start    End  Width  t~exp~   \w     \q     \k     \f   Frames
#--------------------------------------------------------------------------
  1  \w   -120.00 -82.00   0.50    2.11    --  -48.20 -57.00  60.00   76
  2  \w   -117.00 -86.00   0.50    2.11    --  -48.20 -57.00  30.00   62
  3  \w   -120.00 -84.00   0.50    2.11    --  -48.20 -57.00   0.00   72
  4  \w   -115.00 -88.00   0.50    2.11    --  -48.20-125.00   0.00   54
  5  \w   -119.00 -87.00   0.50    2.11    --  -48.20-125.00  30.00   64
  6  \w   -152.00 -97.00   0.50    8.44    --  -86.25-125.00  60.00  110
  7  \w   -146.00-120.00   0.50    8.44    --  -86.25 -77.00   0.00   52
  8  \w   -158.00-101.00   0.50    8.44    --  -86.25 -77.00  60.00  114
  9  \w   -158.00-125.00   0.50    8.44    --  -86.25 -77.00 120.00   66
 10  \w    -42.00  25.00   0.50    2.11    --  -48.20  37.00 150.00  134
 11  \w    -10.00  23.00   0.50    2.11    --  -48.20  77.00 120.00   66
 12  \w    -16.00  27.00   0.50    2.11    --  -48.20  19.00  30.00   86
 13  \w    -20.00  27.00   0.50    2.11    --  -48.20  19.00 -90.00   94
 14  \w    -40.00 -14.00   0.50    8.44    --  -86.25  37.00  30.00   52
 15  \w    -71.00 -43.00   0.50    2.11    --  -48.20  77.00 120.00   56
 16  \w    -85.00 -23.00   0.50    2.11    --  -48.20 125.00 -60.00  124
 17  \w   -159.00 -77.00   0.50    8.44    --  -86.25 -37.00 -60.00  164
 18  \w     36.00  92.00   0.50    8.44    --  107.74 -99.00-120.00  112
 19  \w     81.00 106.00   0.50    8.44    --  107.74 -99.00-180.00   50
 20  \w     52.00 106.00   0.50    8.44    --  107.74 -99.00 -90.00  108
 21  \w     37.00  62.00   0.50    8.44    --  107.74 -57.00 -30.00   50
 22  \w     35.00  98.00   0.50    8.44    --  107.74 -99.00 -60.00  126
 23  \w     43.00 104.00   0.50    8.44    --  107.74 -99.00 -30.00  122
 24  \w     81.00 106.00   0.50    8.44    --  107.74 -99.00  30.00   50
 25  \w     50.00  76.00   0.50    8.44    --  107.74 -99.00  30.00   52
 26  \w     36.00 109.00   0.50    8.44    --  107.74-125.00  60.00  146
 27  \w     46.00 105.00   0.50    8.44    --  107.74 -99.00 150.00  118
 28  \w     36.00  62.00   0.50    8.44    --  107.74 -57.00 150.00   52
 29  \w     35.00 108.00   0.50    8.44    --  107.74-107.00 140.60  146
 30  \w     46.00  94.00   0.50    8.44    --  107.74-125.00 120.00   96
 31  \w     36.00  61.00   0.50    8.44    --  107.74 -57.00   0.00   50
 32  \w    105.00 177.00   0.50    8.44    --  107.74  37.00  60.00  144
 33  \w    111.00 148.00   0.50    8.44    --  107.74  77.00 -90.00   74
 34  \w    116.00 146.00   0.50    8.44    --  107.74  77.00-180.00   60
 35  \w    148.00 177.00   0.50    8.44    --  107.74  77.00-180.00   58
 36  \w    101.00 163.00   0.50    8.44    --  107.74 125.00-150.00  124
 37  \w     36.00  62.00   0.50    8.44    --  107.74 -57.00-150.00   52
 38  \w     35.00  60.00   0.50    8.44    --  107.74 -57.00-180.00   50
 39  \w     35.00  60.00   0.50    8.44    --  107.74 -99.00-180.00   50
 40  \w     95.00 177.00   0.50    8.44    --  107.74  44.00 133.36  164
;
_diffrn_measurement_device 'four-circle diffractometer'
_diffrn_measurement_device_type 'XtaLAB Synergy, Dualflex, HyPix'
_diffrn_measurement_method '\w scans'
_diffrn_radiation_type CuK\a
_diffrn_radiation_wavelength 1.54184
_diffrn_reflns_av_R_equivalents 0.0389
_diffrn_reflns_av_unetI/netI 0.0257
_diffrn_reflns_Laue_measured_fraction_full 0.999
_diffrn_reflns_Laue_measured_fraction_max 0.981
_diffrn_reflns_limit_h_max 15
_diffrn_reflns_limit_h_min -14
_diffrn_reflns_limit_k_max 17
_diffrn_reflns_limit_k_min -18
_diffrn_reflns_limit_l_max 24
_diffrn_reflns_limit_l_min -20
_diffrn_reflns_number 41583
_diffrn_reflns_point_group_measured_fraction_full 0.999
_diffrn_reflns_point_group_measured_fraction_max 0.981
_diffrn_reflns_theta_full 67.684
_diffrn_reflns_theta_max 77.105
_diffrn_reflns_theta_min 3.860
_exptl_absorpt_coefficient_mu 2.970
_exptl_absorpt_correction_T_max 1.000
_exptl_absorpt_correction_T_min 0.829
_exptl_absorpt_correction_type gaussian
_exptl_absorpt_process_details
;
CrysAlisPro 1.171.40.84a (Rigaku Oxford Diffraction, 2020)
Numerical absorption correction based on gaussian integration over
a multifaceted crystal model
Empirical absorption correction using spherical harmonics,
implemented in SCALE3 ABSPACK scaling algorithm.
;
_exptl_crystal_colour 'dark green'
_exptl_crystal_density_diffrn 1.372
_exptl_crystal_description needle
_exptl_crystal_F_000 1432
_exptl_crystal_size_max 0.066
_exptl_crystal_size_mid 0.056
_exptl_crystal_size_min 0.036
_refine_diff_density_max 1.498
_refine_diff_density_min -0.826
_refine_diff_density_rms 0.064
_refine_ls_extinction_method none
_refine_ls_goodness_of_fit_ref 1.121
_refine_ls_hydrogen_treatment constr
_refine_ls_matrix_type full
_refine_ls_number_parameters 430
_refine_ls_number_reflns 6994
_refine_ls_number_restraints 0
_refine_ls_restrained_S_all 1.121
_refine_ls_R_factor_all 0.0327
_refine_ls_R_factor_gt 0.0271
_refine_ls_shift/su_max 0.000
_refine_ls_shift/su_mean 0.000
_refine_ls_structure_factor_coef Fsqd
_refine_ls_weighting_details 'w=1/[\s^2^(Fo^2^)+(0.0352P)^2^+1.9174P] where P=(Fo^2^+2Fc^2^)/3'
_refine_ls_weighting_scheme calc
_refine_ls_wR_factor_gt 0.0707
_refine_ls_wR_factor_ref 0.0733
_reflns_Friedel_coverage 0.000
_reflns_number_gt 6035
_reflns_number_total 6994
_reflns_threshold_expression 'I > 2\s(I)'
_cod_data_source_file d2dt03782c2.cif
_cod_data_source_block 1-yb
_cod_database_code 7712291
_shelx_shelxl_version_number 2018/3
_shelx_space_group_comment
;
The symmetry employed for this shelxl refinement is uniquely defined
by the following loop, which should always be used as a source of
symmetry information in preference to the above space-group names.
They are only intended as comments.
;
_olex2_refinement_description
;
1. Fixed Uiso
 At 1.2 times of:
  All C(H) groups, All C(H,H) groups
2.a Secondary CH2 refined with riding coordinates:
 C1(H1A,H1B), C7(H7A,H7B), C13(H13A,H13B)
2.b Aromatic/amide H refined with riding coordinates:
 C00J(H00J), C3(H3), C4(H4), C5(H5), C6(H6), C9(H9), C10(H10), C11(H11),
 C12(H12), C15(H15), C16(H16), C17(H17), C19(H19), C20(H20), C21(H21), C22(H22),
  C23(H23), C25(H25), C26(H26), C27(H27), C28(H28), C29(H29), C31(H31),
 C32(H32), C33(H33), C34(H34), C35(H35), C37(H37), C38(H38), C39(H39), C40(H40),
  C41(H41)
;
_olex2_submission_special_instructions 'No special instructions were received'
_oxdiff_exptl_absorpt_empirical_details
;
Empirical correction (ABSPACK) includes:
- Absorption correction using spherical harmonics
- Frame scaling
;

loop_
_space_group_symop_operation_xyz
'x, y, z'
'-x+1/2, y+1/2, -z+1/2'
'-x, -y, -z'
'x-1/2, -y-1/2, z-1/2'

loop_
_atom_site_label
_atom_site_type_symbol
_atom_site_fract_x
_atom_site_fract_y
_atom_site_fract_z
_atom_site_U_iso_or_equiv
_atom_site_adp_type
_atom_site_occupancy
_atom_site_site_symmetry_order
_atom_site_calc_flag
_atom_site_refinement_flags_posn
_atom_site_refinement_flags_adp
_atom_site_refinement_flags_occupancy
_atom_site_disorder_assembly
_atom_site_disorder_group
C00J C -0.18324(16) 0.52082(15) 0.25698(11) 0.0226(4) Uani 1 1 d . . . . .
H00J H -0.225807 0.569323 0.230451 0.027 Uiso 1 1 calc R U . . .
C1 C -0.09361(18) 0.72397(14) 0.46265(11) 0.0239(4) Uani 1 1 d . . . . .
H1A H -0.133838 0.772780 0.430934 0.029 Uiso 1 1 calc R U . . .
H1B H -0.024881 0.752539 0.491098 0.029 Uiso 1 1 calc R U . . .
C2 C -0.16628(17) 0.69136(14) 0.51044(10) 0.0231(4) Uani 1 1 d . . . . .
C3 C -0.23490(19) 0.75473(16) 0.53414(11) 0.0286(4) Uani 1 1 d . . . . .
H3 H -0.238531 0.818061 0.519089 0.034 Uiso 1 1 calc R U . . .
C4 C -0.2979(2) 0.72466(17) 0.57992(12) 0.0325(5) Uani 1 1 d . . . . .
H4 H -0.344623 0.767085 0.597147 0.039 Uiso 1 1 calc R U . . .
C5 C -0.2916(2) 0.63156(17) 0.60012(11) 0.0312(5) Uani 1 1 d . . . . .
H5 H -0.334783 0.608525 0.630802 0.037 Uiso 1 1 calc R U . . .
C6 C -0.22118(19) 0.57317(16) 0.57463(11) 0.0279(4) Uani 1 1 d . . . . .
H6 H -0.216966 0.509432 0.588739 0.033 Uiso 1 1 calc R U . . .
C7 C 0.03035(16) 0.67767(14) 0.39022(10) 0.0224(4) Uani 1 1 d . . . . .
H7A H 0.012378 0.739497 0.367748 0.027 Uiso 1 1 calc R U . . .
H7B H 0.039321 0.632565 0.353698 0.027 Uiso 1 1 calc R U . . .
C8 C 0.13845(17) 0.68457(14) 0.44440(10) 0.0227(4) Uani 1 1 d . . . . .
C9 C 0.21788(18) 0.75089(16) 0.43887(11) 0.0274(4) Uani 1 1 d . . . . .
H9 H 0.203152 0.795908 0.402386 0.033 Uiso 1 1 calc R U . . .
C10 C 0.31909(19) 0.75076(17) 0.48721(11) 0.0304(5) Uani 1 1 d . . . . .
H10 H 0.374854 0.795514 0.484231 0.036 Uiso 1 1 calc R U . . .
C11 C 0.33790(18) 0.68449(17) 0.53996(11) 0.0300(5) Uani 1 1 d . . . . .
H11 H 0.407113 0.682044 0.573281 0.036 Uiso 1 1 calc R U . . .
C12 C 0.25366(18) 0.62213(16) 0.54291(11) 0.0283(4) Uani 1 1 d . . . . .
H12 H 0.266127 0.577545 0.579701 0.034 Uiso 1 1 calc R U . . .
C13 C -0.15916(17) 0.62139(14) 0.36452(10) 0.0225(4) Uani 1 1 d . . . . .
H13A H -0.175682 0.673069 0.330190 0.027 Uiso 1 1 calc R U . . .
H13B H -0.225246 0.612474 0.384528 0.027 Uiso 1 1 calc R U . . .
C14 C -0.13814(16) 0.53302(15) 0.32786(10) 0.0216(4) Uani 1 1 d . . . . .
C15 C -0.16563(17) 0.43740(15) 0.22529(11) 0.0248(4) Uani 1 1 d . . . . .
H15 H -0.196008 0.427767 0.176900 0.030 Uiso 1 1 calc R U . . .
C16 C -0.10287(18) 0.36823(15) 0.26551(11) 0.0259(4) Uani 1 1 d . . . . .
H16 H -0.089717 0.310057 0.245423 0.031 Uiso 1 1 calc R U . . .
C17 C -0.05986(18) 0.38599(15) 0.33559(11) 0.0261(4) Uani 1 1 d . . . . .
H17 H -0.016096 0.338694 0.362840 0.031 Uiso 1 1 calc R U . . .
N1 N -0.06274(14) 0.64725(12) 0.42067(8) 0.0210(3) Uani 1 1 d . . . . .
N2 N -0.15770(15) 0.60135(13) 0.53069(9) 0.0245(4) Uani 1 1 d . . . . .
N3 N 0.15451(15) 0.62102(12) 0.49637(9) 0.0245(4) Uani 1 1 d . . . . .
N4 N -0.07640(15) 0.46641(13) 0.36747(9) 0.0242(3) Uani 1 1 d . . . . .
Yb1 Yb 0.000000 0.500000 0.500000 0.01937(6) Uani 1 2 d S . P . .
B1 B 0.56777(18) 0.49942(14) 0.78696(11) 0.0178(4) Uani 1 1 d . . . . .
C18 C 0.53506(16) 0.60724(13) 0.76018(9) 0.0180(4) Uani 1 1 d . . . . .
C19 C 0.42272(16) 0.63494(14) 0.74037(10) 0.0207(4) Uani 1 1 d . . . . .
H19 H 0.366851 0.591072 0.744923 0.025 Uiso 1 1 calc R U . . .
C20 C 0.38954(17) 0.72347(14) 0.71445(10) 0.0216(4) Uani 1 1 d . . . . .
H20 H 0.312534 0.738954 0.701941 0.026 Uiso 1 1 calc R U . . .
C21 C 0.46907(18) 0.78954(14) 0.70678(10) 0.0223(4) Uani 1 1 d . . . . .
H21 H 0.447033 0.849768 0.688206 0.027 Uiso 1 1 calc R U . . .
C22 C 0.58085(17) 0.76578(14) 0.72673(10) 0.0218(4) Uani 1 1 d . . . . .
H22 H 0.636245 0.810280 0.722531 0.026 Uiso 1 1 calc R U . . .
C23 C 0.61232(16) 0.67666(13) 0.75299(9) 0.0190(4) Uani 1 1 d . . . . .
H23 H 0.689553 0.662305 0.766625 0.023 Uiso 1 1 calc R U . . .
C24 C 0.70074(17) 0.49562(12) 0.82507(11) 0.0202(4) Uani 1 1 d . . . . .
C25 C 0.78106(18) 0.49754(13) 0.78466(11) 0.0231(4) Uani 1 1 d . . . . .
H25 H 0.756477 0.495793 0.735260 0.028 Uiso 1 1 calc R U . . .
C26 C 0.89505(18) 0.50187(14) 0.81374(13) 0.0285(5) Uani 1 1 d . . . . .
H26 H 0.946380 0.504369 0.784348 0.034 Uiso 1 1 calc R U . . .
C27 C 0.9335(2) 0.50255(16) 0.88545(15) 0.0370(6) Uani 1 1 d . . . . .
H27 H 1.011171 0.505211 0.905779 0.044 Uiso 1 1 calc R U . . .
C28 C 0.8575(2) 0.49930(17) 0.92703(14) 0.0389(6) Uani 1 1 d . . . . .
H28 H 0.883213 0.499358 0.976376 0.047 Uiso 1 1 calc R U . . .
C29 C 0.7429(2) 0.49593(15) 0.89757(12) 0.0290(5) Uani 1 1 d . . . . .
H29 H 0.692259 0.493795 0.927455 0.035 Uiso 1 1 calc R U . . .
C30 C 0.49004(16) 0.46877(14) 0.84184(10) 0.0201(4) Uani 1 1 d . . . . .
C31 C 0.46117(19) 0.53369(15) 0.88802(11) 0.0272(4) Uani 1 1 d . . . . .
H31 H 0.488667 0.595817 0.888060 0.033 Uiso 1 1 calc R U . . .
C32 C 0.3942(2) 0.51158(15) 0.93382(13) 0.0321(5) Uani 1 1 d . . . . .
H32 H 0.377248 0.558098 0.964311 0.039 Uiso 1 1 calc R U . . .
C33 C 0.35218(19) 0.42188(16) 0.93508(11) 0.0285(5) Uani 1 1 d . . . . .
H33 H 0.304719 0.406776 0.965363 0.034 Uiso 1 1 calc R U . . .
C34 C 0.38029(18) 0.35475(15) 0.89165(10) 0.0259(4) Uani 1 1 d . . . . .
H34 H 0.353592 0.292510 0.892689 0.031 Uiso 1 1 calc R U . . .
C35 C 0.44834(17) 0.37848(14) 0.84595(10) 0.0221(4) Uani 1 1 d . . . . .
H35 H 0.466839 0.331181 0.816584 0.026 Uiso 1 1 calc R U . . .
C36 C 0.54358(16) 0.42701(14) 0.72013(10) 0.0197(4) Uani 1 1 d . . . . .
C37 C 0.58922(17) 0.33640(14) 0.72635(11) 0.0236(4) Uani 1 1 d . . . . .
H37 H 0.639404 0.319552 0.768828 0.028 Uiso 1 1 calc R U . . .
C38 C 0.56425(18) 0.27014(16) 0.67308(12) 0.0288(5) Uani 1 1 d . . . . .
H38 H 0.597041 0.209674 0.679668 0.035 Uiso 1 1 calc R U . . .
C39 C 0.49141(19) 0.29269(17) 0.61042(12) 0.0319(5) Uani 1 1 d . . . . .
H39 H 0.471617 0.247259 0.574463 0.038 Uiso 1 1 calc R U . . .
C40 C 0.44806(19) 0.38215(17) 0.60105(11) 0.0312(5) Uani 1 1 d . . . . .
H40 H 0.400441 0.399126 0.557679 0.037 Uiso 1 1 calc R U . . .
C41 C 0.47384(18) 0.44800(16) 0.65506(11) 0.0256(4) Uani 1 1 d . . . . .
H41 H 0.442963 0.509057 0.647320 0.031 Uiso 1 1 calc R U . . .

loop_
_atom_site_aniso_label
_atom_site_aniso_U_11
_atom_site_aniso_U_22
_atom_site_aniso_U_33
_atom_site_aniso_U_23
_atom_site_aniso_U_13
_atom_site_aniso_U_12
C00J 0.0161(9) 0.0283(10) 0.0220(10) 0.0041(8) 0.0019(7) -0.0017(7)
C1 0.0278(10) 0.0201(10) 0.0245(10) 0.0001(8) 0.0076(8) 0.0026(8)
C2 0.0252(10) 0.0251(10) 0.0179(9) -0.0012(8) 0.0028(8) 0.0007(8)
C3 0.0346(12) 0.0257(11) 0.0266(10) -0.0013(8) 0.0091(9) 0.0046(9)
C4 0.0346(12) 0.0369(12) 0.0285(11) -0.0034(9) 0.0126(9) 0.0080(10)
C5 0.0347(12) 0.0406(13) 0.0203(10) 0.0018(9) 0.0105(9) 0.0036(10)
C6 0.0324(11) 0.0302(11) 0.0212(10) 0.0044(8) 0.0064(8) 0.0021(9)
C7 0.0237(10) 0.0233(10) 0.0207(9) 0.0014(7) 0.0061(8) 0.0004(8)
C8 0.0258(10) 0.0240(10) 0.0187(9) -0.0016(7) 0.0061(8) 0.0030(8)
C9 0.0308(11) 0.0296(11) 0.0242(10) 0.0008(8) 0.0112(9) -0.0021(9)
C10 0.0283(11) 0.0362(12) 0.0292(11) -0.0057(9) 0.0119(9) -0.0064(9)
C11 0.0238(10) 0.0408(13) 0.0252(10) -0.0047(9) 0.0050(8) 0.0011(9)
C12 0.0277(11) 0.0338(12) 0.0219(10) 0.0019(8) 0.0027(8) 0.0038(9)
C13 0.0234(10) 0.0228(10) 0.0208(9) 0.0035(8) 0.0042(8) 0.0013(8)
C14 0.0190(9) 0.0232(9) 0.0232(10) 0.0018(8) 0.0061(8) -0.0014(7)
C15 0.0216(10) 0.0323(11) 0.0199(9) -0.0018(8) 0.0034(8) -0.0058(8)
C16 0.0276(11) 0.0246(10) 0.0267(10) -0.0024(8) 0.0086(8) -0.0023(8)
C17 0.0292(11) 0.0236(10) 0.0249(10) 0.0015(8) 0.0052(8) 0.0032(8)
N1 0.0207(8) 0.0230(8) 0.0197(8) -0.0006(6) 0.0054(6) 0.0003(6)
N2 0.0263(9) 0.0276(9) 0.0195(8) 0.0033(7) 0.0052(7) 0.0026(7)
N3 0.0264(9) 0.0247(9) 0.0216(8) 0.0023(7) 0.0040(7) 0.0020(7)
N4 0.0285(9) 0.0220(8) 0.0217(8) 0.0027(7) 0.0048(7) 0.0015(7)
Yb1 0.02310(8) 0.01900(8) 0.01573(8) 0.00292(5) 0.00382(5) 0.00262(5)
B1 0.0181(10) 0.0175(10) 0.0177(10) 0.0015(8) 0.0038(8) 0.0003(8)
C18 0.0195(9) 0.0202(9) 0.0149(8) -0.0009(7) 0.0047(7) -0.0001(7)
C19 0.0209(9) 0.0217(9) 0.0191(9) 0.0008(7) 0.0036(7) -0.0015(7)
C20 0.0207(9) 0.0229(10) 0.0199(9) -0.0009(7) 0.0020(7) 0.0018(7)
C21 0.0298(10) 0.0188(9) 0.0189(9) 0.0009(7) 0.0067(8) 0.0036(8)
C22 0.0257(10) 0.0196(9) 0.0221(9) -0.0014(7) 0.0095(8) -0.0029(8)
C23 0.0205(9) 0.0195(9) 0.0179(9) -0.0012(7) 0.0060(7) 0.0002(7)
C24 0.0228(9) 0.0143(9) 0.0212(10) 0.0001(7) 0.0005(8) 0.0008(7)
C25 0.0228(10) 0.0184(9) 0.0274(11) 0.0005(7) 0.0042(8) 0.0007(7)
C26 0.0205(10) 0.0197(10) 0.0441(13) -0.0001(8) 0.0050(9) 0.0006(8)
C27 0.0220(10) 0.0342(13) 0.0479(15) -0.0038(10) -0.0062(10) 0.0022(9)
C28 0.0367(13) 0.0429(14) 0.0287(12) -0.0014(10) -0.0100(10) 0.0023(11)
C29 0.0314(11) 0.0306(11) 0.0227(11) 0.0009(8) 0.0011(9) 0.0022(9)
C30 0.0195(9) 0.0213(9) 0.0183(9) 0.0034(7) 0.0017(7) 0.0007(7)
C31 0.0387(12) 0.0188(9) 0.0271(10) 0.0022(8) 0.0140(9) -0.0001(9)
C32 0.0454(14) 0.0270(11) 0.0295(11) 0.0037(8) 0.0199(10) 0.0059(9)
C33 0.0291(11) 0.0338(12) 0.0250(10) 0.0091(9) 0.0113(9) 0.0012(9)
C34 0.0258(10) 0.0278(10) 0.0223(10) 0.0062(8) 0.0017(8) -0.0060(8)
C35 0.0240(10) 0.0218(9) 0.0193(9) 0.0022(7) 0.0026(7) -0.0016(8)
C36 0.0176(9) 0.0215(9) 0.0209(9) -0.0005(7) 0.0059(7) -0.0024(7)
C37 0.0234(10) 0.0227(10) 0.0248(10) -0.0017(8) 0.0055(8) -0.0010(8)
C38 0.0255(10) 0.0254(11) 0.0371(12) -0.0078(9) 0.0107(9) -0.0017(8)
C39 0.0271(11) 0.0377(12) 0.0321(11) -0.0169(9) 0.0094(9) -0.0044(9)
C40 0.0256(11) 0.0441(13) 0.0224(10) -0.0092(9) 0.0024(8) 0.0011(9)
C41 0.0249(10) 0.0291(11) 0.0225(10) -0.0020(8) 0.0048(8) 0.0013(8)

loop_
_atom_type_symbol
_atom_type_description
_atom_type_scat_dispersion_real
_atom_type_scat_dispersion_imag
_atom_type_scat_source
C C 0.0181 0.0091 'International Tables Vol C Tables 4.2.6.8 and 6.1.1.4'
H H 0.0000 0.0000 'International Tables Vol C Tables 4.2.6.8 and 6.1.1.4'
B B 0.0090 0.0039 'International Tables Vol C Tables 4.2.6.8 and 6.1.1.4'
N N 0.0311 0.0180 'International Tables Vol C Tables 4.2.6.8 and 6.1.1.4'
Yb Yb -7.2108 4.4329 'International Tables Vol C Tables 4.2.6.8 and 6.1.1.4'

loop_
_exptl_crystal_face_index_h
_exptl_crystal_face_index_k
_exptl_crystal_face_index_l
_exptl_crystal_face_perp_dist
-1 1 1 0.0275
1 -1 -1 0.0275
1 0 3 0.0200
-1 0 -3 0.0200
0 0 1 0.0180
0 0 -1 0.0180

loop_
_geom_angle_atom_site_label_1
_geom_angle_atom_site_label_2
_geom_angle_atom_site_label_3
_geom_angle
_geom_angle_site_symmetry_1
_geom_angle_site_symmetry_3
_geom_angle_publ_flag
C14 C00J H00J 120.3 . . ?
C15 C00J H00J 120.3 . . ?
C15 C00J C14 119.48(19) . . ?
H1A C1 H1B 107.8 . . ?
C2 C1 H1A 109.1 . . ?
C2 C1 H1B 109.1 . . ?
N1 C1 H1A 109.1 . . ?
N1 C1 H1B 109.1 . . ?
N1 C1 C2 112.61(17) . . ?
C3 C2 C1 119.98(19) . . ?
N2 C2 C1 117.49(18) . . ?
N2 C2 C3 122.47(19) . . ?
C2 C3 H3 120.3 . . ?
C4 C3 C2 119.4(2) . . ?
C4 C3 H3 120.3 . . ?
C3 C4 H4 120.6 . . ?
C3 C4 C5 118.8(2) . . ?
C5 C4 H4 120.6 . . ?
C4 C5 H5 120.8 . . ?
C6 C5 C4 118.4(2) . . ?
C6 C5 H5 120.8 . . ?
C5 C6 H6 118.1 . . ?
N2 C6 C5 123.8(2) . . ?
N2 C6 H6 118.1 . . ?
H7A C7 H7B 107.9 . . ?
C8 C7 H7A 109.2 . . ?
C8 C7 H7B 109.2 . . ?
N1 C7 H7A 109.2 . . ?
N1 C7 H7B 109.2 . . ?
N1 C7 C8 112.04(16) . . ?
C9 C8 C7 121.03(18) . . ?
N3 C8 C7 116.45(18) . . ?
N3 C8 C9 122.48(19) . . ?
C8 C9 H9 120.4 . . ?
C8 C9 C10 119.1(2) . . ?
C10 C9 H9 120.4 . . ?
C9 C10 H10 120.5 . . ?
C9 C10 C11 119.1(2) . . ?
C11 C10 H10 120.5 . . ?
C10 C11 H11 120.8 . . ?
C12 C11 C10 118.3(2) . . ?
C12 C11 H11 120.8 . . ?
C11 C12 H12 118.2 . . ?
N3 C12 C11 123.5(2) . . ?
N3 C12 H12 118.2 . . ?
H13A C13 H13B 107.9 . . ?
C14 C13 H13A 109.2 . . ?
C14 C13 H13B 109.2 . . ?
N1 C13 H13A 109.2 . . ?
N1 C13 H13B 109.2 . . ?
N1 C13 C14 111.86(16) . . ?
C00J C14 C13 120.87(18) . . ?
N4 C14 C00J 122.32(19) . . ?
N4 C14 C13 116.79(18) . . ?
C00J C15 H15 120.6 . . ?
C00J C15 C16 118.74(19) . . ?
C16 C15 H15 120.6 . . ?
C15 C16 H16 120.8 . . ?
C17 C16 C15 118.37(19) . . ?
C17 C16 H16 120.8 . . ?
C16 C17 H17 118.1 . . ?
N4 C17 C16 123.8(2) . . ?
N4 C17 H17 118.1 . . ?
C1 N1 C7 109.42(16) . . ?
C1 N1 Yb1 109.94(11) . . ?
C7 N1 Yb1 109.06(11) . . ?
C13 N1 C1 109.88(16) . . ?
C13 N1 C7 109.74(15) . . ?
C13 N1 Yb1 108.78(11) . . ?
C2 N2 C6 117.17(18) . . ?
C2 N2 Yb1 118.45(13) . . ?
C6 N2 Yb1 123.63(14) . . ?
C8 N3 C12 117.41(19) . . ?
C8 N3 Yb1 119.36(13) . . ?
C12 N3 Yb1 123.19(14) . . ?
C14 N4 Yb1 118.36(14) . . ?
C17 N4 C14 117.27(18) . . ?
C17 N4 Yb1 124.37(13) . . ?
N1 Yb1 N1 180.0 3_566 . ?
N2 Yb1 N1 63.80(5) . . ?
N2 Yb1 N1 63.80(5) 3_566 3_566 ?
N2 Yb1 N1 116.20(5) . 3_566 ?
N2 Yb1 N1 116.20(5) 3_566 . ?
N2 Yb1 N2 180.0 . 3_566 ?
N2 Yb1 N4 102.50(5) 3_566 3_566 ?
N2 Yb1 N4 77.50(5) . 3_566 ?
N2 Yb1 N4 102.50(5) . . ?
N2 Yb1 N4 77.50(5) 3_566 . ?
N3 Yb1 N1 64.31(5) 3_566 3_566 ?
N3 Yb1 N1 64.31(5) . . ?
N3 Yb1 N1 115.69(5) 3_566 . ?
N3 Yb1 N1 115.69(5) . 3_566 ?
N3 Yb1 N2 76.85(6) 3_566 . ?
N3 Yb1 N2 103.16(6) 3_566 3_566 ?
N3 Yb1 N2 76.85(6) . 3_566 ?
N3 Yb1 N2 103.15(6) . . ?
N3 Yb1 N3 180.0 3_566 . ?
N3 Yb1 N4 78.73(5) . 3_566 ?
N3 Yb1 N4 101.27(5) . . ?
N3 Yb1 N4 78.73(5) 3_566 . ?
N3 Yb1 N4 101.27(5) 3_566 3_566 ?
N4 Yb1 N1 64.11(5) . . ?
N4 Yb1 N1 64.11(5) 3_566 3_566 ?
N4 Yb1 N1 115.89(5) 3_566 . ?
N4 Yb1 N1 115.89(5) . 3_566 ?
N4 Yb1 N4 180.0 . 3_566 ?
C18 B1 C30 108.65(15) . . ?
C24 B1 C18 108.84(15) . . ?
C24 B1 C30 111.03(16) . . ?
C24 B1 C36 108.92(15) . . ?
C36 B1 C18 110.23(15) . . ?
C36 B1 C30 109.16(15) . . ?
C19 C18 B1 120.33(16) . . ?
C23 C18 B1 124.80(17) . . ?
C23 C18 C19 114.84(17) . . ?
C18 C19 H19 118.4 . . ?
C20 C19 C18 123.10(18) . . ?
C20 C19 H19 118.4 . . ?
C19 C20 H20 120.0 . . ?
C19 C20 C21 120.08(19) . . ?
C21 C20 H20 120.0 . . ?
C20 C21 H21 120.6 . . ?
C22 C21 C20 118.78(18) . . ?
C22 C21 H21 120.6 . . ?
C21 C22 H22 119.9 . . ?
C21 C22 C23 120.18(18) . . ?
C23 C22 H22 119.9 . . ?
C18 C23 H23 118.5 . . ?
C22 C23 C18 123.00(18) . . ?
C22 C23 H23 118.5 . . ?
C25 C24 B1 120.01(18) . . ?
C29 C24 B1 124.34(19) . . ?
C29 C24 C25 115.5(2) . . ?
C24 C25 H25 118.5 . . ?
C26 C25 C24 122.9(2) . . ?
C26 C25 H25 118.5 . . ?
C25 C26 H26 120.1 . . ?
C27 C26 C25 119.9(2) . . ?
C27 C26 H26 120.1 . . ?
C26 C27 H27 120.5 . . ?
C28 C27 C26 119.0(2) . . ?
C28 C27 H27 120.5 . . ?
C27 C28 H28 119.6 . . ?
C27 C28 C29 120.9(2) . . ?
C29 C28 H28 119.6 . . ?
C24 C29 H29 119.2 . . ?
C28 C29 C24 121.7(2) . . ?
C28 C29 H29 119.2 . . ?
C31 C30 B1 121.20(18) . . ?
C35 C30 B1 123.79(18) . . ?
C35 C30 C31 115.01(18) . . ?
C30 C31 H31 118.4 . . ?
C32 C31 C30 123.1(2) . . ?
C32 C31 H31 118.4 . . ?
C31 C32 H32 119.9 . . ?
C33 C32 C31 120.1(2) . . ?
C33 C32 H32 119.9 . . ?
C32 C33 H33 120.5 . . ?
C34 C33 C32 119.0(2) . . ?
C34 C33 H33 120.5 . . ?
C33 C34 H34 120.0 . . ?
C33 C34 C35 120.0(2) . . ?
C35 C34 H34 120.0 . . ?
C30 C35 C34 122.75(19) . . ?
C30 C35 H35 118.6 . . ?
C34 C35 H35 118.6 . . ?
C37 C36 B1 120.90(17) . . ?
C41 C36 B1 123.82(18) . . ?
C41 C36 C37 115.22(18) . . ?
C36 C37 H37 118.5 . . ?
C38 C37 C36 123.0(2) . . ?
C38 C37 H37 118.5 . . ?
C37 C38 H38 120.1 . . ?
C39 C38 C37 119.8(2) . . ?
C39 C38 H38 120.1 . . ?
C38 C39 H39 120.5 . . ?
C40 C39 C38 119.0(2) . . ?
C40 C39 H39 120.5 . . ?
C39 C40 H40 119.8 . . ?
C39 C40 C41 120.4(2) . . ?
C41 C40 H40 119.8 . . ?
C36 C41 H41 118.8 . . ?
C40 C41 C36 122.3(2) . . ?
C40 C41 H41 118.8 . . ?

loop_
_geom_bond_atom_site_label_1
_geom_bond_atom_site_label_2
_geom_bond_distance
_geom_bond_site_symmetry_2
_geom_bond_publ_flag
C00J H00J 0.9500 . ?
C00J C14 1.389(3) . ?
C00J C15 1.385(3) . ?
C1 H1A 0.9900 . ?
C1 H1B 0.9900 . ?
C1 C2 1.512(3) . ?
C1 N1 1.474(3) . ?
C2 C3 1.390(3) . ?
C2 N2 1.343(3) . ?
C3 H3 0.9500 . ?
C3 C4 1.385(3) . ?
C4 H4 0.9500 . ?
C4 C5 1.385(3) . ?
C5 H5 0.9500 . ?
C5 C6 1.378(3) . ?
C6 H6 0.9500 . ?
C6 N2 1.353(3) . ?
C7 H7A 0.9900 . ?
C7 H7B 0.9900 . ?
C7 C8 1.507(3) . ?
C7 N1 1.475(2) . ?
C8 C9 1.384(3) . ?
C8 N3 1.348(3) . ?
C9 H9 0.9500 . ?
C9 C10 1.385(3) . ?
C10 H10 0.9500 . ?
C10 C11 1.385(3) . ?
C11 H11 0.9500 . ?
C11 C12 1.379(3) . ?
C12 H12 0.9500 . ?
C12 N3 1.349(3) . ?
C13 H13A 0.9900 . ?
C13 H13B 0.9900 . ?
C13 C14 1.506(3) . ?
C13 N1 1.472(3) . ?
C14 N4 1.349(3) . ?
C15 H15 0.9500 . ?
C15 C16 1.386(3) . ?
C16 H16 0.9500 . ?
C16 C17 1.383(3) . ?
C17 H17 0.9500 . ?
C17 N4 1.347(3) . ?
N1 Yb1 2.6284(17) . ?
N2 Yb1 2.6020(17) . ?
N3 Yb1 2.5844(18) . ?
N4 Yb1 2.6065(17) . ?
B1 C18 1.648(3) . ?
B1 C24 1.639(3) . ?
B1 C30 1.657(3) . ?
B1 C36 1.646(3) . ?
C18 C19 1.406(3) . ?
C18 C23 1.404(3) . ?
C19 H19 0.9500 . ?
C19 C20 1.390(3) . ?
C20 H20 0.9500 . ?
C20 C21 1.393(3) . ?
C21 H21 0.9500 . ?
C21 C22 1.385(3) . ?
C22 H22 0.9500 . ?
C22 C23 1.395(3) . ?
C23 H23 0.9500 . ?
C24 C25 1.404(3) . ?
C24 C29 1.402(3) . ?
C25 H25 0.9500 . ?
C25 C26 1.391(3) . ?
C26 H26 0.9500 . ?
C26 C27 1.382(4) . ?
C27 H27 0.9500 . ?
C27 C28 1.378(4) . ?
C28 H28 0.9500 . ?
C28 C29 1.399(3) . ?
C29 H29 0.9500 . ?
C30 C31 1.400(3) . ?
C30 C35 1.398(3) . ?
C31 H31 0.9500 . ?
C31 C32 1.390(3) . ?
C32 H32 0.9500 . ?
C32 C33 1.385(3) . ?
C33 H33 0.9500 . ?
C33 C34 1.380(3) . ?
C34 H34 0.9500 . ?
C34 C35 1.404(3) . ?
C35 H35 0.9500 . ?
C36 C37 1.405(3) . ?
C36 C41 1.402(3) . ?
C37 H37 0.9500 . ?
C37 C38 1.394(3) . ?
C38 H38 0.9500 . ?
C38 C39 1.387(3) . ?
C39 H39 0.9500 . ?
C39 C40 1.381(3) . ?
C40 H40 0.9500 . ?
C40 C41 1.400(3) . ?
C41 H41 0.9500 . ?

loop_
_geom_torsion_atom_site_label_1
_geom_torsion_atom_site_label_2
_geom_torsion_atom_site_label_3
_geom_torsion_atom_site_label_4
_geom_torsion
_geom_torsion_site_symmetry_1
_geom_torsion_site_symmetry_2
_geom_torsion_site_symmetry_3
_geom_torsion_site_symmetry_4
_geom_torsion_publ_flag
C00J C14 N4 C17 -0.3(3) . . . . ?
C00J C14 N4 Yb1 -179.30(14) . . . . ?
C00J C15 C16 C17 -0.5(3) . . . . ?
C1 C2 C3 C4 -177.6(2) . . . . ?
C1 C2 N2 C6 178.61(18) . . . . ?
C1 C2 N2 Yb1 8.2(2) . . . . ?
C2 C1 N1 C7 -164.96(16) . . . . ?
C2 C1 N1 C13 74.5(2) . . . . ?
C2 C1 N1 Yb1 -45.21(19) . . . . ?
C2 C3 C4 C5 -0.8(3) . . . . ?
C3 C2 N2 C6 1.5(3) . . . . ?
C3 C2 N2 Yb1 -168.97(16) . . . . ?
C3 C4 C5 C6 1.1(3) . . . . ?
C4 C5 C6 N2 -0.2(3) . . . . ?
C5 C6 N2 C2 -1.1(3) . . . . ?
C5 C6 N2 Yb1 168.79(17) . . . . ?
C7 C8 C9 C10 -175.70(19) . . . . ?
C7 C8 N3 C12 175.85(18) . . . . ?
C7 C8 N3 Yb1 -1.8(2) . . . . ?
C8 C7 N1 C1 72.0(2) . . . . ?
C8 C7 N1 C13 -167.39(16) . . . . ?
C8 C7 N1 Yb1 -48.31(18) . . . . ?
C8 C9 C10 C11 -0.3(3) . . . . ?
C9 C8 N3 C12 -1.8(3) . . . . ?
C9 C8 N3 Yb1 -179.46(15) . . . . ?
C9 C10 C11 C12 -1.2(3) . . . . ?
C10 C11 C12 N3 1.3(3) . . . . ?
C11 C12 N3 C8 0.2(3) . . . . ?
C11 C12 N3 Yb1 177.76(16) . . . . ?
C13 C14 N4 C17 178.09(18) . . . . ?
C13 C14 N4 Yb1 -1.0(2) . . . . ?
C14 C00J C15 C16 -0.2(3) . . . . ?
C14 C13 N1 C1 -170.29(16) . . . . ?
C14 C13 N1 C7 69.4(2) . . . . ?
C14 C13 N1 Yb1 -49.89(17) . . . . ?
C15 C00J C14 C13 -177.73(18) . . . . ?
C15 C00J C14 N4 0.6(3) . . . . ?
C15 C16 C17 N4 0.8(3) . . . . ?
C16 C17 N4 C14 -0.4(3) . . . . ?
C16 C17 N4 Yb1 178.55(16) . . . . ?
N1 C1 C2 C3 -156.81(19) . . . . ?
N1 C1 C2 N2 26.0(3) . . . . ?
N1 C7 C8 C9 -147.40(19) . . . . ?
N1 C7 C8 N3 34.9(2) . . . . ?
N1 C13 C14 C00J -146.28(18) . . . . ?
N1 C13 C14 N4 35.3(2) . . . . ?
N2 C2 C3 C4 -0.6(3) . . . . ?
N3 C8 C9 C10 1.9(3) . . . . ?
B1 C18 C19 C20 -177.07(17) . . . . ?
B1 C18 C23 C22 176.61(17) . . . . ?
B1 C24 C25 C26 174.84(18) . . . . ?
B1 C24 C29 C28 -175.4(2) . . . . ?
B1 C30 C31 C32 178.5(2) . . . . ?
B1 C30 C35 C34 -178.34(18) . . . . ?
B1 C36 C37 C38 174.85(19) . . . . ?
B1 C36 C41 C40 -174.82(19) . . . . ?
C18 B1 C24 C25 -75.3(2) . . . . ?
C18 B1 C24 C29 100.8(2) . . . . ?
C18 B1 C30 C31 -35.8(2) . . . . ?
C18 B1 C30 C35 144.02(18) . . . . ?
C18 B1 C36 C37 164.26(17) . . . . ?
C18 B1 C36 C41 -18.7(3) . . . . ?
C18 C19 C20 C21 0.3(3) . . . . ?
C19 C18 C23 C22 -1.4(3) . . . . ?
C19 C20 C21 C22 -1.3(3) . . . . ?
C20 C21 C22 C23 1.0(3) . . . . ?
C21 C22 C23 C18 0.5(3) . . . . ?
C23 C18 C19 C20 1.1(3) . . . . ?
C24 B1 C18 C19 -165.36(17) . . . . ?
C24 B1 C18 C23 16.7(2) . . . . ?
C24 B1 C30 C31 83.9(2) . . . . ?
C24 B1 C30 C35 -96.3(2) . . . . ?
C24 B1 C36 C37 44.9(2) . . . . ?
C24 B1 C36 C41 -138.03(19) . . . . ?
C24 C25 C26 C27 1.3(3) . . . . ?
C25 C24 C29 C28 0.9(3) . . . . ?
C25 C26 C27 C28 -0.3(3) . . . . ?
C26 C27 C28 C29 -0.4(4) . . . . ?
C27 C28 C29 C24 0.1(4) . . . . ?
C29 C24 C25 C26 -1.6(3) . . . . ?
C30 B1 C18 C19 -44.3(2) . . . . ?
C30 B1 C18 C23 137.72(18) . . . . ?
C30 B1 C24 C25 165.17(17) . . . . ?
C30 B1 C24 C29 -18.7(3) . . . . ?
C30 B1 C36 C37 -76.5(2) . . . . ?
C30 B1 C36 C41 100.6(2) . . . . ?
C30 C31 C32 C33 -0.3(4) . . . . ?
C31 C30 C35 C34 1.5(3) . . . . ?
C31 C32 C33 C34 1.7(4) . . . . ?
C32 C33 C34 C35 -1.5(3) . . . . ?
C33 C34 C35 C30 -0.1(3) . . . . ?
C35 C30 C31 C32 -1.3(3) . . . . ?
C36 B1 C18 C19 75.2(2) . . . . ?
C36 B1 C18 C23 -102.7(2) . . . . ?
C36 B1 C24 C25 44.9(2) . . . . ?
C36 B1 C24 C29 -138.97(19) . . . . ?
C36 B1 C30 C31 -156.05(18) . . . . ?
C36 B1 C30 C35 23.8(2) . . . . ?
C36 C37 C38 C39 0.1(3) . . . . ?
C37 C36 C41 C40 2.4(3) . . . . ?
C37 C38 C39 C40 2.4(3) . . . . ?
C38 C39 C40 C41 -2.5(3) . . . . ?
C39 C40 C41 C36 0.0(3) . . . . ?
C41 C36 C37 C38 -2.4(3) . . . . ?
